data_8100223
loop_
_publ_author_name
'Kuan, F. S.'
'Tiekink, E. R. T.'

_publ_section_title
;
Refinement of the crystal structure of bis(O,O'-diisopropyldithiophosphato-
S,S')platinum(II), Pt{[(CH~3~)~2~CHO]~2~PS~2~}~2~
;
_journal_issue 4
_journal_name_full 'Zeitschrift f\"ur Kristallographie - New Crystal Structures'
_journal_page_first 477
_journal_page_last 478
_journal_volume 219
_journal_year 2004
_chemical_formula_structural 'C12 H28 O4 P2 Pt S4'
_chemical_formula_sum 'C12 H28 O4 P2 Pt S4'
_chemical_formula_weight 621.61
_space_group_IT_number 2
_symmetry_cell_setting triclinic
_symmetry_space_group_name_Hall '-P 1'
_symmetry_space_group_name_H-M 'P -1'
_cell_angle_alpha 100.322(2)
_cell_angle_beta 96.640(3)
_cell_angle_gamma 98.788(2)
_cell_formula_units_Z 1
_cell_length_a 6.3121(8)
_cell_length_b 8.4235(10)
_cell_length_c 10.9044(13)
_cell_measurement_temperature 223(2)
_cell_volume 557.58(12)
_diffrn_ambient_temperature 223(2)
_exptl_crystal_density_diffrn 1.851
_cod_database_code 8100223

loop_
_symmetry_equiv_pos_as_xyz
'x, y, z'
'-x, -y, -z'

loop_
_atom_site_label
_atom_site_type_symbol
_atom_site_fract_x
_atom_site_fract_y
_atom_site_fract_z
_atom_site_U_iso_or_equiv
_atom_site_adp_type
_atom_site_occupancy
_atom_site_symmetry_multiplicity
_atom_site_Wyckoff_symbol
_atom_site_calc_flag
_atom_site_refinement_flags
_atom_site_disorder_assembly
_atom_site_disorder_group
Pt Pt 0.0000 0.0000 0.0000 0.02397(7) Uani 1 1 a d S . .
S1 S 0.32457(17) -0.06319(17) 0.08676(11) 0.0379(2) Uani 1 2 i d . . .
S2 S -0.12885(17) -0.08187(15) 0.17578(10) 0.0341(2) Uani 1 2 i d . . .
P1 P 0.17433(17) -0.11204(13) 0.23184(10) 0.02822(19) Uani 1 2 i d . . .
O1 O 0.2827(5) -0.0068(4) 0.3640(3) 0.0344(6) Uani 1 2 i d . . .
O2 O 0.1938(5) -0.2836(4) 0.2660(3) 0.0341(6) Uani 1 2 i d . . .
C1 C 0.3099(8) 0.1727(5) 0.3878(5) 0.0382(9) Uani 1 2 i d . . .
H1 H 0.2348 0.2079 0.3151 0.046 Uiso 1 2 i calc R . .
C2 C 0.2084(13) 0.2235(8) 0.5039(7) 0.0639(17) Uani 1 2 i d . . .
H2A H 0.0547 0.1783 0.4875 0.096 Uiso 1 2 i calc R . .
H2B H 0.2286 0.3422 0.5254 0.096 Uiso 1 2 i calc R . .
H2C H 0.2767 0.1827 0.5734 0.096 Uiso 1 2 i calc R . .
C3 C 0.5512(9) 0.2381(7) 0.4041(6) 0.0534(13) Uani 1 2 i d . . .
H3A H 0.6066 0.2019 0.3265 0.080 Uiso 1 2 i calc R . .
H3B H 0.6249 0.1971 0.4718 0.080 Uiso 1 2 i calc R . .
H3C H 0.5764 0.3569 0.4246 0.080 Uiso 1 2 i calc R . .
C4 C 0.1248(8) -0.4341(5) 0.1692(4) 0.0380(9) Uani 1 2 i d . . .
H4 H 0.0619 -0.4072 0.0897 0.046 Uiso 1 2 i calc R . .
C5 C -0.0465(10) -0.5416(7) 0.2186(7) 0.0545(14) Uani 1 2 i d . . .
H5A H -0.1696 -0.4868 0.2291 0.082 Uiso 1 2 i calc R . .
H5B H 0.0133 -0.5620 0.2991 0.082 Uiso 1 2 i calc R . .
H5C H -0.0931 -0.6450 0.1591 0.082 Uiso 1 2 i calc R . .
C6 C 0.3212(11) -0.5070(8) 0.1496(7) 0.0588(15) Uani 1 2 i d . . .
H6A H 0.4232 -0.4323 0.1174 0.088 Uiso 1 2 i calc R . .
H6B H 0.2807 -0.6102 0.0895 0.088 Uiso 1 2 i calc R . .
H6C H 0.3879 -0.5260 0.2291 0.088 Uiso 1 2 i calc R . .

loop_
_atom_site_aniso_label
_atom_site_aniso_U_11
_atom_site_aniso_U_22
_atom_site_aniso_U_33
_atom_site_aniso_U_23
_atom_site_aniso_U_13
_atom_site_aniso_U_12
Pt 0.02488(10) 0.02920(11) 0.01884(10) 0.00728(7) 0.00197(7) 0.00597(7)
S1 0.0281(4) 0.0619(7) 0.0312(5) 0.0228(5) 0.0069(4) 0.0136(4)
S2 0.0295(4) 0.0503(6) 0.0277(5) 0.0171(4) 0.0067(4) 0.0103(4)
P1 0.0304(4) 0.0349(5) 0.0212(4) 0.0103(4) 0.0022(4) 0.0071(4)
O1 0.0426(16) 0.0322(13) 0.0263(14) 0.0080(11) -0.0033(12) 0.0041(12)
O2 0.0437(16) 0.0326(13) 0.0250(14) 0.0062(11) -0.0016(12) 0.0084(12)
C1 0.044(2) 0.0298(18) 0.039(2) 0.0097(17) 0.0022(18) 0.0025(16)
C2 0.082(4) 0.049(3) 0.058(4) -0.001(3) 0.028(3) 0.006(3)
C3 0.049(3) 0.049(3) 0.059(3) 0.017(3) 0.000(2) -0.004(2)
C4 0.049(2) 0.0319(19) 0.030(2) 0.0008(16) -0.0030(18) 0.0092(17)
C5 0.049(3) 0.045(3) 0.066(4) 0.004(3) 0.011(3) 0.003(2)
C6 0.063(4) 0.051(3) 0.068(4) 0.010(3) 0.020(3) 0.019(3)

loop_
_geom_bond_atom_site_label_1
_geom_bond_atom_site_label_2
_geom_bond_distance
_geom_bond_site_symmetry_2
_geom_bond_publ_flag
Pt S1 2.3326(11) . ?
Pt S1 2.3326(11) 2 ?
Pt S2 2.3397(10) 2 ?
Pt S2 2.3397(10) . ?
S1 P1 2.0081(15) . ?
S2 P1 2.0086(15) . ?
P1 O1 1.568(3) . ?
P1 O2 1.575(3) . ?
O1 C1 1.467(5) . ?
O2 C4 1.469(5) . ?
C1 C2 1.508(8) . ?
C1 C3 1.517(7) . ?
C4 C6 1.485(8) . ?
C4 C5 1.513(8) . ?
